data_4128511
loop_
_publ_author_name
'Carn\'e-S\'anchez, Arnau'
'Albalad, Jorge'
'Grancha, Thais'
'Imaz, Inhar'
'Juanhuix, Judith'
'Larpent, Patrick'
'Furukawa, Shuhei'
'Maspoch, Daniel'

_publ_section_title
;
 Postsynthetic Covalent and Coordination Functionalization of
 Rhodium(II)-Based Metal-Organic Polyhedra.
;
_journal_issue 9
_journal_name_full 'Journal of the American Chemical Society'
_journal_page_first 4094
_journal_page_last 4102
_journal_paper_doi 10.1021/jacs.8b13593
_journal_volume 141
_journal_year 2019
_chemical_formula_moiety 'C304 N12 O108 Rh24'
_chemical_formula_sum 'C304 N12 O108 Rh24'
_chemical_formula_weight 8017.00
_space_group_crystal_system tetragonal
_space_group_IT_number 83
_space_group_name_Hall '-P 4'
_space_group_name_H-M_alt 'P 4/m'
_audit_creation_method SHELXL-2018/1
_cell_angle_alpha 90
_cell_angle_beta 90
_cell_angle_gamma 90
_cell_formula_units_Z 2
_cell_length_a 29.620(4)
_cell_length_b 29.620(4)
_cell_length_c 29.140(4)
_cell_measurement_reflns_used 5382
_cell_measurement_temperature 100(2)
_cell_measurement_theta_max 60
_cell_measurement_theta_min 1
_cell_volume 25566(6)
_computing_structure_refinement 'SHELXL-2018/1 (Sheldrick, 2018)'
_diffrn_ambient_temperature 100(2)
_diffrn_measured_fraction_theta_full 0.961
_diffrn_measured_fraction_theta_max 0.961
_diffrn_measurement_device_type 'Pilatus dectris 6M'
_diffrn_radiation_type synchrotron
_diffrn_radiation_wavelength 0.70192
_diffrn_reflns_av_R_equivalents 0.0628
_diffrn_reflns_av_unetI/netI 0.0322
_diffrn_reflns_Laue_measured_fraction_full 0.961
_diffrn_reflns_Laue_measured_fraction_max 0.961
_diffrn_reflns_limit_h_max 29
_diffrn_reflns_limit_h_min -29
_diffrn_reflns_limit_k_max 29
_diffrn_reflns_limit_k_min -29
_diffrn_reflns_limit_l_max 29
_diffrn_reflns_limit_l_min -29
_diffrn_reflns_number 166455
_diffrn_reflns_point_group_measured_fraction_full 0.961
_diffrn_reflns_point_group_measured_fraction_max 0.961
_diffrn_reflns_theta_full 20.815
_diffrn_reflns_theta_max 20.815
_diffrn_reflns_theta_min 2.066
_diffrn_source synchrotron
_exptl_absorpt_coefficient_mu 0.768
_exptl_absorpt_correction_type none
_exptl_crystal_colour purple
_exptl_crystal_density_diffrn 1.041
_exptl_crystal_description prisme
_exptl_crystal_F_000 14476
_exptl_crystal_size_max 0.12
_exptl_crystal_size_mid 0.08
_exptl_crystal_size_min 0.06
_refine_diff_density_max 1.330
_refine_diff_density_min -0.564
_refine_diff_density_rms 0.125
_refine_ls_extinction_method none
_refine_ls_goodness_of_fit_ref 1.406
_refine_ls_hydrogen_treatment undef
_refine_ls_matrix_type full
_refine_ls_number_parameters 854
_refine_ls_number_reflns 13210
_refine_ls_number_restraints 72
_refine_ls_restrained_S_all 1.507
_refine_ls_R_factor_all 0.1530
_refine_ls_R_factor_gt 0.1207
_refine_ls_shift/su_max 0.001
_refine_ls_shift/su_mean 0.000
_refine_ls_structure_factor_coef Fsqd
_refine_ls_weighting_details 'w=1/[\s^2^(Fo^2^)+(0.2000P)^2^] where P=(Fo^2^+2Fc^2^)/3'
_refine_ls_weighting_scheme calc
_refine_ls_wR_factor_gt 0.3559
_refine_ls_wR_factor_ref 0.3779
_reflns_Friedel_coverage 0.000
_reflns_number_gt 8294
_reflns_number_total 13210
_reflns_threshold_expression 'I > 2\s(I)'
_cod_data_source_file ja8b13593_si_004.cif
_cod_data_source_block shelx
_cod_original_cell_volume 25565.8
_cod_database_code 4128511
_shelx_shelxl_version_number 2018/1
_shelx_space_group_comment
;
The symmetry employed for this shelxl refinement is uniquely defined
by the following loop, which should always be used as a source of
symmetry information in preference to the above space-group names.
They are only intended as comments.
;

loop_
_space_group_symop_operation_xyz
'x, y, z'
'-x, -y, z'
'-y, x, z'
'y, -x, z'
'-x, -y, -z'
'x, y, -z'
'y, -x, -z'
'-y, x, -z'

loop_
_atom_site_label
_atom_site_type_symbol
_atom_site_fract_x
_atom_site_fract_y
_atom_site_fract_z
_atom_site_U_iso_or_equiv
_atom_site_adp_type
_atom_site_occupancy
_atom_site_site_symmetry_order
_atom_site_calc_flag
_atom_site_refinement_flags_posn
_atom_site_refinement_flags_adp
_atom_site_refinement_flags_occupancy
Rh01 Rh 0.68752(5) 0.55453(5) 0.29721(5) 0.1468(6) Uani 1 1 d . . .
Rh02 Rh 0.93027(5) 0.75661(5) 0.26025(5) 0.1507(6) Uani 1 1 d . . .
Rh03 Rh 0.94551(5) 0.81252(5) 0.20279(5) 0.1465(6) Uani 1 1 d . . .
Rh04 Rh 0.74343(5) 0.56985(5) 0.23962(5) 0.1493(6) Uani 1 1 d . . .
Rh05 Rh 1.17448(8) 0.68870(7) 0.000000 0.1581(8) Uani 1 2 d S T P
Rh06 Rh 0.81099(7) 0.32533(8) 0.500000 0.1558(8) Uani 1 2 d S T P
Rh07 Rh 0.73994(7) 0.36389(8) 0.500000 0.1529(8) Uani 1 2 d S T P
Rh08 Rh 1.13634(8) 0.76014(7) 0.000000 0.1542(8) Uani 1 2 d S T P
O009 O 0.8755(4) 0.7384(4) 0.2243(5) 0.170(4) Uani 1 1 d . . .
O00A O 1.0021(4) 0.8297(4) 0.2394(4) 0.148(4) Uani 1 1 d . . .
O00B O 0.6701(4) 0.4978(4) 0.2585(5) 0.155(4) Uani 1 1 d . . .
O00C O 0.9856(5) 0.7767(5) 0.2929(4) 0.176(5) Uani 1 1 d . . .
O00D O 0.8897(4) 0.7913(4) 0.1722(4) 0.157(4) Uani 1 1 d . . .
O00E O 0.7085(4) 0.6096(4) 0.3304(4) 0.157(4) Uani 1 1 d . . .
O00F O 0.6949(4) 0.6077(4) 0.2065(4) 0.156(4) Uani 1 1 d . . .
O00G O 1.1311(5) 0.6676(5) 0.0492(4) 0.185(5) Uani 1 1 d . . .
O00H O 0.7626(4) 0.6255(5) 0.2751(6) 0.184(5) Uani 1 1 d . . .
O00I O 0.8301(5) 0.3713(5) 0.4491(4) 0.180(5) Uani 1 1 d D . .
O00J O 0.7214(4) 0.3196(5) 0.5501(4) 0.158(4) Uani 1 1 d . . .
O00K O 0.7226(5) 0.5144(5) 0.2051(4) 0.174(5) Uani 1 1 d . . .
O00L O 1.2163(5) 0.7140(4) -0.0509(4) 0.170(4) Uani 1 1 d . . .
O00M O 1.1793(4) 0.7805(5) 0.0499(4) 0.167(5) Uani 1 1 d . . .
O00N O 0.7364(5) 0.5175(4) 0.3319(4) 0.166(4) Uani 1 1 d . . .
O00O O 1.0949(4) 0.7361(4) 0.0503(4) 0.157(4) Uani 1 1 d . . .
O00P O 0.8926(4) 0.8034(4) 0.2939(4) 0.147(4) Uani 1 1 d . . .
O00Q O 0.7859(4) 0.2824(4) 0.5490(4) 0.159(4) Uani 1 1 d . . .
O00R O 0.9061(4) 0.8558(4) 0.2390(4) 0.149(4) Uani 1 1 d . . .
O00S O 0.7885(5) 0.5320(5) 0.2793(6) 0.196(5) Uani 1 1 d . . .
O00T O 0.9839(4) 0.7640(5) 0.1698(4) 0.168(4) Uani 1 1 d . . .
N2P N 0.912966 0.705328 0.309951 0.168(6) Uani 1 1 d G . .
O00V O 0.6441(4) 0.5941(4) 0.2605(5) 0.153(4) Uani 1 1 d . . .
C2L C 0.8685(7) 0.7604(7) 0.1865(7) 0.149(6) Uani 1 1 d . . .
O00X O 0.9666(5) 0.7101(5) 0.2203(6) 0.205(6) Uani 1 1 d . . .
C104 C 0.7378(7) 0.6331(7) 0.3128(7) 0.151(6) Uani 1 1 d . . .
C101 C 1.0109(6) 0.8097(8) 0.2750(7) 0.145(6) Uani 1 1 d . . .
O010 O 0.7652(4) 0.4051(5) 0.4511(4) 0.174(5) Uani 1 1 d . . .
N1P N 0.795371 0.585370 0.190515 0.174(5) Uani 1 1 d DG U .
C103 C 0.8160(9) 0.4263(9) 0.3970(8) 0.195(9) Uani 1 1 d D . .
O013 O 0.6726(6) 0.4031(7) 0.500000 0.240(11) Uani 1 2 d S T P
C014 C 0.7739(8) 0.5106(9) 0.3160(9) 0.186(10) Uani 1 1 d . . .
C015 C 0.6925(8) 0.4889(7) 0.2238(7) 0.150(6) Uani 1 1 d . . .
O1W O 0.6340(5) 0.5413(6) 0.3555(6) 0.235(7) Uani 1 1 d . . .
C106 C 0.7358(7) 0.7310(8) 0.3937(6) 0.157(6) Uani 1 1 d . . .
C105 C 0.6420(6) 0.3766(7) 0.2004(7) 0.152(6) Uani 1 1 d . . .
O2W O 0.9585(6) 0.8678(5) 0.1473(6) 0.230(7) Uani 1 1 d . . .
C107 C 0.7471(7) 0.2926(6) 0.5626(6) 0.147(6) Uani 1 1 d . . .
C100 C 0.8569(6) 0.8760(6) 0.3009(7) 0.140(5) Uani 1 1 d . . .
C102 C 0.8034(8) 0.4786(7) 0.3396(9) 0.171(7) Uani 1 1 d . . .
C1L C 0.7552(7) 0.7945(8) 0.0631(6) 0.147(6) Uani 1 1 d . . .
O3W O 1.0925(9) 0.8266(8) 0.000000 0.279(13) Uani 1 2 d S T P
C01F C 0.8064(9) 0.4030(7) 0.4337(8) 0.217(13) Uani 1 1 d D . .
C01G C 0.6806(8) 0.4473(6) 0.1972(8) 0.171(8) Uani 1 1 d . . .
C01H C 0.7932(6) 0.4579(6) 0.3756(7) 0.136(5) Uani 1 1 d . . .
C01I C 1.1034(7) 0.6972(8) 0.0611(7) 0.161(7) Uani 1 1 d . . .
C01J C 0.7543(7) 0.7032(6) 0.1620(7) 0.147(6) Uani 1 1 d . . .
C01K C 0.7498(7) 0.6799(6) 0.3381(9) 0.157(6) Uani 1 1 d . . .
C01L C 0.6504(7) 0.4175(8) 0.2212(7) 0.165(7) Uani 1 1 d . . .
C01M C 0.9876(8) 0.7279(8) 0.1882(8) 0.163(7) Uani 1 1 d . . .
C01N C 0.7404(7) 0.7274(8) 0.1242(10) 0.199(9) Uani 1 1 d . . .
C01O C 0.6564(7) 0.6124(7) 0.2252(8) 0.154(7) Uani 1 1 d . . .
C01P C 0.7692(7) 0.7626(7) 0.1041(7) 0.157(6) Uani 1 1 d . . .
C01Q C 0.8188(6) 0.7507(8) 0.1619(8) 0.159(7) Uani 1 1 d . . .
C01R C 1.0845(7) 0.8497(7) 0.2791(6) 0.147(6) Uani 1 1 d . . .
C01S C 0.7263(7) 0.6920(6) 0.3750(8) 0.146(6) Uani 1 1 d . . .
C01T C 1.0737(8) 0.6810(9) 0.1044(9) 0.187(8) Uani 1 1 d . . .
C01U C 1.0171(8) 0.6956(8) 0.1605(10) 0.183(8) Uani 1 1 d . . .
C01V C 1.0526(7) 0.8184(8) 0.2996(8) 0.172(7) Uani 1 1 d . . .
C01W C 0.7670(9) 0.7639(8) 0.3774(9) 0.200(9) Uani 1 1 d . . .
C01X C 1.0427(8) 0.7093(7) 0.1235(7) 0.157(6) Uani 1 1 d . . .
C01Y C 0.7019(9) 0.4397(8) 0.1573(8) 0.189(8) Uani 1 1 d . . .
C020 C 0.8868(6) 0.8435(7) 0.2770(8) 0.149(6) Uani 1 1 d . . .
C022 C 1.0626(9) 0.7982(9) 0.3445(8) 0.200(9) Uani 1 1 d . . .
C024 C 0.6939(8) 0.3971(8) 0.1375(8) 0.190(9) Uani 1 1 d . . .
C025 C 0.7861(7) 0.7041(8) 0.3190(8) 0.182(8) Uani 1 1 d . . .
C026 C 1.0226(8) 0.6527(9) 0.1836(8) 0.192(8) Uani 1 1 d . . .
C027 C 1.1347(7) 0.8415(8) 0.3438(7) 0.176(7) Uani 1 1 d . . .
C028 C 0.8078(8) 0.7693(8) 0.1276(8) 0.165(7) Uani 1 1 d . . .
C029 C 0.6622(10) 0.3665(7) 0.1566(8) 0.195(9) Uani 1 1 d . . .
C02A C 0.8671(8) 0.4247(10) 0.3818(10) 0.224(11) Uani 1 1 d . . .
C02C C 0.7953(7) 0.7474(8) 0.3388(7) 0.175(7) Uani 1 1 d . . .
C13P C 0.839972 0.596081 0.197356 0.189(7) Uani 1 1 d DG U .
C02E C 1.0790(8) 0.6384(8) 0.1172(10) 0.204(9) Uani 1 1 d . . .
C02F C 1.1026(8) 0.8109(9) 0.3637(8) 0.195(9) Uani 1 1 d . . .
C02G C 0.887071 0.645762 0.373794 0.246(15) Uani 1 1 d DG . .
C02H C 0.9024(5) 0.6604(8) 0.3000(2) 0.190(8) Uani 1 1 d G . .
C02J C 0.8493(9) 0.4766(9) 0.3183(9) 0.208(10) Uani 1 1 d . . .
C4P C 0.7959(8) 0.7101(8) 0.1796(7) 0.192(9) Uani 1 1 d . . .
C02R C 0.909781 0.717288 0.353537 0.190(8) Uani 1 1 d G . .
C02U C 0.8902(8) 0.6301(2) 0.3347(6) 0.233(13) Uani 1 1 d DG . .
C02W C 1.0512(11) 0.6219(8) 0.1537(13) 0.267(15) Uani 1 1 d . . .
C02X C 0.8814(9) 0.4550(10) 0.3448(11) 0.234(12) Uani 1 1 d . . .
C7P C 0.895350 0.684280 0.386250 0.29(2) Uani 1 1 d DG . .
C57P C 1.2398(11) 0.6202(8) -0.0168(9) 0.280(12) Uani 0.5 1 d DG . P
C56P C 1.2687(8) 0.5763(7) -0.0148(7) 0.280(12) Uani 0.5 1 d DG . P
C46P C 1.256001 0.553792 0.017159 0.280(12) Uani 0.5 1 d D . P
N9P N 1.211334 0.626122 0.012794 0.280(12) Uani 0.5 1 d D . P
C21P C 1.228731 0.556396 0.044003 0.280(12) Uani 0.5 1 d D . P
C09P C 1.202900 0.598600 0.041698 0.280(12) Uani 0.5 1 d . . P
C74P C 0.869102 0.612600 0.173203 0.225(9) Uani 1 1 d DG U .
N11P N 0.877300 0.289100 0.500000 0.328 Uani 1 2 d S T P
C59P C 0.959700 0.256100 0.500000 0.328 Uani 1 2 d S T P
C88T C 0.822412 0.586586 0.122451 0.282(11) Uani 1 1 d DG U .
C74S C 0.902427 0.589911 0.063050 0.427(14) Uiso 1 1 d D . .
C73S C 0.887932 0.684269 0.084949 0.427(14) Uiso 1 1 d D . .
C47H C 0.788606 0.591815 0.146111 0.208(8) Uani 1 1 d DG U .
C42K C 0.8544(4) 0.6131(10) 0.1294(9) 0.240(9) Uani 1 1 d G U .
C69P C 0.940392 0.618608 0.116200 0.427(14) Uiso 1 1 d . . .
C77H C 0.901200 0.624002 0.097800 0.427(14) Uiso 1 1 d D . .
C1D C 1.002850 0.196670 0.526952 1.049 Uiso 1 1 d . U .
C21N C 1.034462 0.258102 0.500000 1.049 Uiso 1 2 d DS U P
C32A C 1.2998(17) 0.4932(17) 0.000000 0.29(2) Uiso 1 2 d S . P
C79M C 1.009600 0.231700 0.500000 1.049 Uiso 1 2 d S U P
C32B C 1.023911 0.224300 0.450700 1.049 Uiso 1 1 d D U .
C21A C 0.937050 0.263028 0.542347 0.328 Uani 1 1 d . . .
C20A C 0.903893 0.291511 0.545927 0.328 Uani 1 1 d . . .
C77 C 1.2090(18) 0.4509(17) 0.000000 0.31(2) Uiso 1 2 d S . P
C67 C 1.253000 0.489300 0.000000 0.47(5) Uiso 1 2 d S . P
C67L C 1.261806 0.470051 0.059200 0.25(2) Uiso 0.5 1 d . . P
C8D C 0.866500 0.612700 0.410398 0.59(2) Uiso 1 1 d . . .
C11A C 0.831031 0.638968 0.446486 0.59(2) Uiso 1 1 d . . .
C11B C 0.834534 0.570127 0.398705 0.59(2) Uiso 1 1 d . . .
C11C C 0.902563 0.593000 0.435200 0.59(2) Uiso 1 1 d . . .

loop_
_atom_site_aniso_label
_atom_site_aniso_U_11
_atom_site_aniso_U_22
_atom_site_aniso_U_33
_atom_site_aniso_U_23
_atom_site_aniso_U_13
_atom_site_aniso_U_12
Rh01 0.1483(11) 0.1307(10) 0.1615(13) 0.0024(8) 0.0223(9) 0.0000(8)
Rh02 0.1497(12) 0.1427(11) 0.1596(13) 0.0234(9) 0.0031(9) -0.0073(9)
Rh03 0.1311(10) 0.1485(11) 0.1599(13) 0.0210(9) 0.0016(8) -0.0013(8)
Rh04 0.1421(11) 0.1464(12) 0.1595(13) 0.0041(9) 0.0212(9) -0.0055(9)
Rh05 0.1804(19) 0.1327(15) 0.1612(18) 0.000 0.000 0.0370(13)
Rh06 0.1323(14) 0.1784(19) 0.1568(18) 0.000 0.000 0.0341(13)
Rh07 0.1459(15) 0.1668(17) 0.1461(16) 0.000 0.000 0.0330(13)
Rh08 0.1681(17) 0.1416(15) 0.1529(17) 0.000 0.000 0.0314(13)
O009 0.184(11) 0.136(9) 0.189(12) 0.025(9) 0.011(9) 0.002(8)
O00A 0.138(9) 0.151(9) 0.154(10) 0.023(8) -0.012(7) -0.003(7)
O00B 0.144(9) 0.137(9) 0.184(12) -0.017(8) 0.021(8) -0.016(7)
O00C 0.191(12) 0.158(10) 0.179(11) 0.029(8) 0.006(9) 0.028(9)
O00D 0.186(11) 0.144(9) 0.142(9) 0.034(7) 0.032(8) -0.001(8)
O00E 0.155(9) 0.164(10) 0.154(10) 0.030(7) 0.041(8) -0.021(8)
O00F 0.108(7) 0.175(10) 0.185(11) 0.028(8) 0.011(7) -0.022(7)
O00G 0.193(11) 0.179(11) 0.182(11) 0.027(9) 0.012(9) 0.073(10)
O00H 0.150(10) 0.204(13) 0.198(12) 0.013(10) 0.052(10) 0.000(9)
O00I 0.209(12) 0.179(11) 0.151(9) -0.025(8) 0.035(9) 0.002(10)
O00J 0.141(9) 0.183(11) 0.150(9) 0.003(8) -0.010(7) 0.036(8)
O00K 0.183(11) 0.206(12) 0.134(9) 0.005(9) 0.034(8) 0.005(10)
O00L 0.235(13) 0.126(8) 0.150(9) -0.009(7) -0.008(9) 0.006(9)
O00M 0.163(10) 0.177(11) 0.162(10) 0.012(8) -0.042(8) 0.055(8)
O00N 0.206(13) 0.144(9) 0.149(10) 0.029(7) 0.009(9) -0.004(9)
O00O 0.204(11) 0.140(8) 0.126(8) 0.016(7) 0.002(7) 0.041(8)
O00P 0.142(8) 0.104(7) 0.194(11) 0.010(7) 0.034(7) -0.018(6)
O00Q 0.126(8) 0.180(10) 0.173(10) -0.002(8) -0.027(8) 0.014(8)
O00R 0.157(9) 0.123(8) 0.166(10) 0.005(7) 0.004(8) 0.019(7)
O00S 0.175(12) 0.178(12) 0.235(15) -0.012(11) 0.058(12) 0.038(10)
O00T 0.159(9) 0.195(12) 0.151(10) 0.034(9) 0.012(7) 0.009(9)
N2P 0.214(16) 0.149(12) 0.140(11) -0.020(10) 0.027(11) -0.045(11)
O00V 0.132(8) 0.153(10) 0.174(11) 0.005(8) 0.010(8) 0.008(7)
C2L 0.185(19) 0.114(13) 0.146(16) 0.013(12) 0.032(14) 0.003(12)
O00X 0.218(14) 0.190(13) 0.207(14) 0.075(12) 0.028(12) 0.046(11)
C104 0.136(14) 0.174(18) 0.141(15) 0.040(14) -0.023(13) 0.036(13)
C101 0.108(12) 0.178(17) 0.150(15) 0.037(14) 0.006(11) -0.015(12)
O010 0.161(10) 0.183(11) 0.180(11) -0.039(9) -0.005(9) 0.037(9)
N1P 0.175(10) 0.186(12) 0.162(10) -0.039(10) 0.016(10) -0.024(10)
C103 0.23(3) 0.20(2) 0.153(17) 0.061(16) -0.023(17) 0.020(19)
O013 0.127(12) 0.207(18) 0.39(3) 0.000 0.000 0.066(13)
C014 0.146(17) 0.22(2) 0.19(2) 0.020(18) 0.078(17) -0.002(17)
C015 0.172(17) 0.129(15) 0.149(16) 0.017(13) 0.029(14) 0.016(13)
O1W 0.206(13) 0.248(16) 0.250(16) 0.002(14) 0.035(13) -0.027(12)
C106 0.182(17) 0.184(18) 0.106(12) 0.001(12) 0.003(11) -0.014(15)
C105 0.139(13) 0.141(15) 0.175(18) -0.020(14) 0.018(12) 0.002(12)
O2W 0.290(18) 0.169(11) 0.230(14) 0.049(11) 0.047(14) -0.044(11)
C107 0.155(17) 0.147(14) 0.140(15) -0.021(11) -0.021(13) 0.042(13)
C100 0.128(12) 0.113(13) 0.179(18) -0.009(13) 0.009(11) -0.015(10)
C102 0.17(2) 0.147(16) 0.19(2) 0.010(16) -0.035(18) 0.034(14)
C1L 0.134(16) 0.20(2) 0.108(12) -0.008(12) -0.005(11) 0.003(14)
O3W 0.24(2) 0.21(2) 0.39(4) 0.000 0.000 0.108(19)
C01F 0.30(3) 0.158(17) 0.19(2) -0.019(16) -0.04(2) 0.17(2)
C01G 0.21(2) 0.114(13) 0.19(2) -0.008(14) 0.043(16) -0.026(13)
C01H 0.162(15) 0.124(12) 0.123(13) 0.006(10) 0.002(12) 0.004(11)
C01I 0.164(16) 0.164(17) 0.156(15) 0.053(13) 0.014(12) 0.056(14)
C01J 0.150(16) 0.130(12) 0.162(15) 0.033(12) -0.012(12) -0.035(11)
C01K 0.172(18) 0.102(12) 0.20(2) -0.010(13) -0.007(15) 0.007(12)
C01L 0.182(18) 0.138(15) 0.174(17) -0.015(14) -0.037(14) 0.042(14)
C01M 0.182(18) 0.146(16) 0.162(18) 0.067(15) -0.008(14) 0.003(15)
C01N 0.159(17) 0.177(19) 0.26(3) -0.009(19) 0.019(19) -0.053(16)
C01O 0.139(17) 0.138(15) 0.185(19) 0.009(14) 0.037(15) -0.016(13)
C01P 0.138(15) 0.164(16) 0.170(18) -0.012(14) 0.005(14) 0.009(13)
C01Q 0.126(14) 0.20(2) 0.152(17) 0.012(15) -0.023(14) 0.006(13)
C01R 0.111(12) 0.171(16) 0.160(15) -0.023(12) 0.000(12) 0.028(12)
C01S 0.157(15) 0.105(12) 0.176(17) -0.019(12) -0.032(14) -0.003(11)
C01T 0.162(18) 0.143(17) 0.26(3) 0.042(18) 0.000(18) -0.007(15)
C01U 0.178(19) 0.146(18) 0.23(3) -0.003(18) -0.019(19) 0.047(16)
C01V 0.128(15) 0.199(19) 0.19(2) 0.057(15) -0.006(14) -0.013(13)
C01W 0.21(2) 0.20(2) 0.19(2) 0.006(17) 0.037(18) -0.059(18)
C01X 0.159(16) 0.175(18) 0.136(14) 0.024(13) -0.007(12) 0.017(15)
C01Y 0.26(2) 0.19(2) 0.126(15) -0.015(14) 0.015(16) 0.022(18)
C020 0.139(14) 0.129(16) 0.179(18) 0.007(14) -0.001(13) -0.018(12)
C022 0.19(2) 0.25(2) 0.17(2) 0.005(18) 0.002(16) 0.052(19)
C024 0.24(2) 0.155(17) 0.176(19) -0.027(16) 0.054(17) -0.031(16)
C025 0.154(15) 0.19(2) 0.199(19) 0.007(17) 0.035(14) -0.052(15)
C026 0.175(18) 0.19(2) 0.21(2) -0.004(18) 0.022(16) 0.030(16)
C027 0.158(16) 0.23(2) 0.140(15) 0.050(15) -0.014(13) 0.017(15)
C028 0.134(16) 0.22(2) 0.145(17) -0.025(16) -0.004(14) -0.012(14)
C029 0.29(3) 0.139(16) 0.157(18) -0.013(14) 0.017(19) 0.023(18)
C02A 0.135(17) 0.29(3) 0.25(3) 0.03(2) 0.030(17) 0.050(18)
C02C 0.175(17) 0.184(19) 0.166(17) -0.011(14) 0.002(14) -0.059(15)
C13P 0.181(13) 0.192(16) 0.193(14) -0.006(13) -0.011(11) -0.036(14)
C02E 0.22(2) 0.143(18) 0.24(3) 0.021(17) 0.064(19) 0.033(16)
C02F 0.142(15) 0.24(2) 0.20(2) 0.060(18) -0.027(16) -0.038(16)
C02G 0.31(4) 0.20(2) 0.23(3) 0.07(2) -0.01(3) -0.10(3)
C02H 0.166(17) 0.22(2) 0.19(2) -0.037(17) 0.010(14) 0.005(17)
C02J 0.160(18) 0.21(2) 0.26(3) 0.04(2) 0.031(19) 0.062(17)
C4P 0.171(18) 0.23(2) 0.176(18) 0.060(16) -0.017(15) -0.082(17)
C02R 0.21(2) 0.165(16) 0.190(19) -0.022(15) -0.002(16) -0.053(15)
C02U 0.25(3) 0.20(2) 0.25(3) 0.05(2) 0.05(3) 0.00(2)
C02W 0.29(3) 0.16(2) 0.35(4) 0.09(2) 0.11(3) 0.08(2)
C02X 0.18(2) 0.25(3) 0.27(3) 0.09(2) 0.06(2) 0.05(2)
C7P 0.45(5) 0.28(3) 0.147(18) 0.05(2) -0.04(2) -0.23(3)
C57P 0.29(3) 0.175(13) 0.37(3) 0.144(18) 0.07(2) 0.039(15)
C56P 0.29(3) 0.175(13) 0.37(3) 0.144(18) 0.07(2) 0.039(15)
C46P 0.29(3) 0.175(13) 0.37(3) 0.144(18) 0.07(2) 0.039(15)
N9P 0.29(3) 0.175(13) 0.37(3) 0.144(18) 0.07(2) 0.039(15)
C21P 0.29(3) 0.175(13) 0.37(3) 0.144(18) 0.07(2) 0.039(15)
C09P 0.29(3) 0.175(13) 0.37(3) 0.144(18) 0.07(2) 0.039(15)
C74P 0.179(14) 0.24(2) 0.25(2) 0.01(2) 0.035(15) -0.019(14)
N11P 0.225 0.503 0.255 0.000 0.000 0.194
C59P 0.225 0.503 0.255 0.000 0.000 0.194
C88T 0.27(2) 0.36(3) 0.222(15) -0.08(2) 0.093(14) -0.106(18)
C47H 0.179(14) 0.27(2) 0.170(12) -0.037(16) 0.006(11) -0.026(15)
C42K 0.232(19) 0.26(2) 0.225(16) -0.019(19) 0.075(16) -0.057(16)
C21A 0.225 0.503 0.255 0.000 0.000 0.194
C20A 0.225 0.503 0.255 0.000 0.000 0.194

loop_
_atom_type_symbol
_atom_type_description
_atom_type_scat_dispersion_real
_atom_type_scat_dispersion_imag
_atom_type_scat_source
C C 0.0033 0.0016 'International Tables Vol C Tables 4.2.6.8 and 6.1.1.4'
H H 0.0000 0.0000 'International Tables Vol C Tables 4.2.6.8 and 6.1.1.4'
N N 0.0061 0.0033 'International Tables Vol C Tables 4.2.6.8 and 6.1.1.4'
O O 0.0106 0.0060 'International Tables Vol C Tables 4.2.6.8 and 6.1.1.4'
Rh Rh -1.1178 0.9187 'International Tables Vol C Tables 4.2.6.8 and 6.1.1.4'

loop_
_geom_angle_atom_site_label_1
_geom_angle_atom_site_label_2
_geom_angle_atom_site_label_3
_geom_angle
_geom_angle_site_symmetry_1
_geom_angle_site_symmetry_3
O00E Rh01 O00V 88.9(5) . .
O00E Rh01 O00N 88.8(5) . .
O00V Rh01 O00N 174.9(6) . .
O00E Rh01 O00B 175.0(5) . .
O00V Rh01 O00B 91.3(5) . .
O00N Rh01 O00B 90.6(5) . .
O00E Rh01 O1W 89.8(5) . .
O00V Rh01 O1W 92.8(6) . .
O00N Rh01 O1W 91.8(6) . .
O00B Rh01 O1W 95.2(6) . .
O00E Rh01 Rh04 88.2(3) . .
O00V Rh01 Rh04 87.7(4) . .
O00N Rh01 Rh04 87.6(4) . .
O00B Rh01 Rh04 86.8(4) . .
O1W Rh01 Rh04 177.9(4) . .
O00C Rh02 O009 176.8(6) . .
O00C Rh02 O00P 91.0(5) . .
O009 Rh02 O00P 89.5(5) . .
O00C Rh02 O00X 92.2(6) . .
O009 Rh02 O00X 87.1(6) . .
O00P Rh02 O00X 175.2(6) . .
O00C Rh02 N2P 94.8(4) . .
O009 Rh02 N2P 88.3(4) . .
O00P Rh02 N2P 91.5(3) . .
O00X Rh02 N2P 91.8(4) . .
O00C Rh02 Rh03 88.5(4) . .
O009 Rh02 Rh03 88.4(4) . .
O00P Rh02 Rh03 88.3(3) . .
O00X Rh02 Rh03 88.2(4) . .
N2P Rh02 Rh03 176.69(9) . .
O00D Rh03 O00R 87.4(5) . .
O00D Rh03 O00A 174.2(5) . .
O00R Rh03 O00A 92.5(5) . .
O00D Rh03 O00T 91.6(5) . .
O00R Rh03 O00T 175.0(6) . .
O00A Rh03 O00T 88.0(5) . .
O00D Rh03 O2W 92.8(6) . .
O00R Rh03 O2W 90.7(6) . .
O00A Rh03 O2W 93.0(6) . .
O00T Rh03 O2W 94.3(6) . .
O00D Rh03 Rh02 86.5(4) . .
O00R Rh03 Rh02 88.0(4) . .
O00A Rh03 Rh02 87.8(4) . .
O00T Rh03 Rh02 87.0(4) . .
O2W Rh03 Rh02 178.5(4) . .
O00K Rh04 O00H 178.4(5) . .
O00K Rh04 O00F 89.8(5) . .
O00H Rh04 O00F 89.6(5) . .
O00K Rh04 O00S 92.0(6) . .
O00H Rh04 O00S 88.5(6) . .
O00F Rh04 O00S 174.1(6) . .
O00K Rh04 N1P 93.5(4) . .
O00H Rh04 N1P 88.0(4) . .
O00F Rh04 N1P 94.0(3) . .
O00S Rh04 N1P 91.5(4) . .
O00K Rh04 Rh01 89.1(4) . .
O00H Rh04 Rh01 89.5(4) . .
O00F Rh04 Rh01 87.1(3) . .
O00S Rh04 Rh01 87.3(4) . .
N1P Rh04 Rh01 177.20(9) . .
O00G Rh05 O00G 90.2(8) 6 .
O00G Rh05 O00L 176.3(5) 6 6
O00G Rh05 O00L 89.0(5) . 6
O00G Rh05 O00L 89.0(5) 6 .
O00G Rh05 O00L 176.3(5) . .
O00L Rh05 O00L 91.5(7) 6 .
O00G Rh05 N9P 100.2(4) 6 .
O00G Rh05 N9P 86.2(4) . .
O00L Rh05 N9P 83.4(4) 6 .
O00L Rh05 N9P 97.5(4) . .
O00G Rh05 N9P 86.2(4) 6 6
O00G Rh05 N9P 100.2(4) . 6
O00L Rh05 N9P 97.5(4) 6 6
O00L Rh05 N9P 83.4(4) . 6
N9P Rh05 N9P 19.665(18) . 6
O00G Rh05 Rh08 88.5(4) 6 .
O00G Rh05 Rh08 88.5(4) . .
O00L Rh05 Rh08 87.9(4) 6 .
O00L Rh05 Rh08 87.9(4) . .
N9P Rh05 Rh08 169.88(3) . .
N9P Rh05 Rh08 169.88(3) 6 .
O00Q Rh06 O00Q 88.3(7) 6_556 .
O00Q Rh06 O00I 90.4(5) 6_556 .
O00Q Rh06 O00I 174.4(5) . .
O00Q Rh06 O00I 174.4(5) 6_556 6_556
O00Q Rh06 O00I 90.4(5) . 6_556
O00I Rh06 O00I 90.4(7) . 6_556
O00Q Rh06 N11P 91.2(4) 6_556 .
O00Q Rh06 N11P 91.2(4) . .
O00I Rh06 N11P 94.3(4) . .
O00I Rh06 N11P 94.3(4) 6_556 .
O00Q Rh06 Rh07 88.7(4) 6_556 .
O00Q Rh06 Rh07 88.7(4) . .
O00I Rh06 Rh07 85.8(4) . .
O00I Rh06 Rh07 85.8(4) 6_556 .
N11P Rh06 Rh07 179.83(14) . .
O010 Rh07 O010 89.7(7) 6_556 .
O010 Rh07 O00J 89.1(5) 6_556 .
O010 Rh07 O00J 173.8(5) . .
O010 Rh07 O00J 173.8(5) 6_556 6_556
O010 Rh07 O00J 89.1(5) . 6_556
O00J Rh07 O00J 91.5(7) . 6_556
O010 Rh07 O013 90.9(6) 6_556 .
O010 Rh07 O013 90.9(6) . .
O00J Rh07 O013 95.2(5) . .
O00J Rh07 O013 95.2(5) 6_556 .
O010 Rh07 Rh06 87.9(4) 6_556 .
O010 Rh07 Rh06 87.9(4) . .
O00J Rh07 Rh06 86.0(4) . .
O00J Rh07 Rh06 86.0(4) 6_556 .
O013 Rh07 Rh06 178.3(6) . .
O00M Rh08 O00M 91.9(8) 6 .
O00M Rh08 O00O 176.7(5) 6 .
O00M Rh08 O00O 88.0(5) . .
O00M Rh08 O00O 88.0(5) 6 6
O00M Rh08 O00O 176.7(5) . 6
O00O Rh08 O00O 91.9(7) . 6
O00M Rh08 O3W 95.6(6) 6 .
O00M Rh08 O3W 95.6(6) . .
O00O Rh08 O3W 87.7(6) . .
O00O Rh08 O3W 87.7(6) 6 .
O00M Rh08 Rh05 88.1(4) 6 .
O00M Rh08 Rh05 88.1(4) . .
O00O Rh08 Rh05 88.6(3) . .
O00O Rh08 Rh05 88.6(3) 6 .
O3W Rh08 Rh05 174.7(7) . .
C2L O009 Rh02 116.1(13) . .
C101 O00A Rh03 119.8(12) . .
C015 O00B Rh01 118.8(13) . .
C101 O00C Rh02 119.6(12) . .
C2L O00D Rh03 122.0(14) . .
C104 O00E Rh01 118.9(13) . .
C01O O00F Rh04 118.8(14) . .
C01I O00G Rh05 113.4(12) . .
C104 O00H Rh04 113.7(13) . .
C01F O00I Rh06 126.1(16) . .
C107 O00J Rh07 119.4(14) . .
C015 O00K Rh04 118.5(13) . .
C1L O00L Rh05 112.7(13) 8_755 .
C1L O00M Rh08 118.1(14) 3_755 .
C014 O00N Rh01 122.7(16) . .
C01I O00O Rh08 113.1(12) . .
C020 O00P Rh02 120.9(13) . .
C107 O00Q Rh06 113.9(13) . .
C020 O00R Rh03 121.3(12) . .
C014 O00S Rh04 119.9(15) . .
C01M O00T Rh03 117.4(15) . .
C02R N2P C02H 116.0 . .
C02R N2P Rh02 118.2 . .
C02H N2P Rh02 125.74(7) . .
C01O O00V Rh01 120.5(14) . .
O00D C2L O009 127(2) . .
O00D C2L C01Q 116.9(19) . .
O009 C2L C01Q 115.0(18) . .
C01M O00X Rh02 113.4(15) . .
O00E C104 O00H 129(2) . .
O00E C104 C01K 117(2) . .
O00H C104 C01K 114(2) . .
O00A C101 O00C 124.3(18) . .
O00A C101 C01V 121.0(18) . .
O00C C101 C01V 114.5(19) . .
C01F O010 Rh07 125.7(13) . .
C47H N1P C13P 104.7 . .
C47H N1P Rh04 125.0 . .
C13P N1P Rh04 129.9 . .
C01F C103 C01H 131(2) . .
C01F C103 C02A 115(3) . .
C01H C103 C02A 112.3(19) . .
O00N C014 O00S 122(2) . .
O00N C014 C102 118(2) . .
O00S C014 C102 120(2) . .
O00B C015 O00K 126.1(19) . .
O00B C015 C01G 118(2) . .
O00K C015 C01G 115(2) . .
C01S C106 C01W 127(2) . .
C01S C106 C107 119(2) . 8_656
C01W C106 C107 114(2) . 8_656
C01L C105 C029 120(2) . .
C01L C105 C01O 118(2) . 4_565
C029 C105 C01O 122(2) . 4_565
O00J C107 O00Q 132(2) . .
O00J C107 C106 114.5(19) . 7_566
O00Q C107 C106 113.6(18) . 7_566
C01R C100 C027 125.5(19) 4_575 4_575
C01R C100 C020 116(2) 4_575 .
C027 C100 C020 119(2) 4_575 .
C01H C102 C014 125(2) . .
C01H C102 C02J 123(2) . .
C014 C102 C02J 112(2) . .
O00M C1L O00L 133(2) 4_575 7_575
O00M C1L C01P 119.1(18) 4_575 .
O00L C1L C01P 107.8(19) 7_575 .
O00I C01F C103 125(3) . .
O00I C01F O010 114(2) . .
C103 C01F O010 119.2(19) . .
C01Y C01G C01L 128(2) . .
C01Y C01G C015 118(2) . .
C01L C01G C015 114(2) . .
C102 C01H C103 129(2) . .
O00O C01I O00G 136.5(19) . .
O00O C01I C01T 111.9(18) . .
O00G C01I C01T 111.5(18) . .
C4P C01J C01N 119.8(17) . .
C01S C01K C025 125.7(19) . .
C01S C01K C104 119(2) . .
C025 C01K C104 115(2) . .
C105 C01L C01G 116(2) . .
O00T C01M O00X 132(2) . .
O00T C01M C01U 112(2) . .
O00X C01M C01U 115(2) . .
C01J C01N C01P 121(2) . .
O00V C01O O00F 126(2) . .
O00V C01O C105 118.1(19) . 3_655
O00F C01O C105 116(2) . 3_655
C028 C01P C01N 113(2) . .
C028 C01P C1L 121(2) . .
C01N C01P C1L 125(2) . .
C028 C01Q C4P 123(2) . .
C028 C01Q C2L 122(2) . .
C4P C01Q C2L 113(2) . .
C100 C01R C01V 118.1(18) 3_755 .
C106 C01S C01K 118(2) . .
C02E C01T C01X 123(2) . .
C02E C01T C01I 116(3) . .
C01X C01T C01I 120(2) . .
C01X C01U C026 124(2) . .
C01X C01U C01M 123(2) . .
C026 C01U C01M 112(2) . .
C101 C01V C01R 117.7(19) . .
C101 C01V C022 123(2) . .
C01R C01V C022 120(2) . .
C106 C01W C02C 113(2) . .
C01T C01X C01U 121(2) . .
C01G C01Y C024 115(2) . .
O00P C020 O00R 121.6(19) . .
O00P C020 C100 120(2) . .
O00R C020 C100 118.8(18) . .
C02F C022 C01V 115(2) . .
C01Y C024 C029 121(2) . .
C01K C025 C02C 116(2) . .
C01U C026 C02W 109(2) . .
C100 C027 C02F 115.2(19) 3_755 .
C01Q C028 C01P 126(2) . .
C024 C029 C105 119.4(19) . .
C02X C02A C103 118(2) . .
C025 C02C C01W 119.6(18) . .
C74P C13P N1P 133.7 . .
C01T C02E C02W 118(2) . .
C022 C02F C027 126(2) . .
C7P C02G C02U 127.5(5) . .
C7P C02G C8D 117.3 . .
C02U C02G C8D 115.0(5) . .
N2P C02H C02U 121.4(11) . .
C02X C02J C102 114(2) . .
C01J C4P C01Q 114.2(18) . .
N2P C02R C7P 118.6 . .
C02G C02U C02H 116.4(9) . .
C02E C02W C026 123(2) . .
C02J C02X C02A 120(2) . .
C02G C7P C02R 120.0 . .
N9P C57P C57P 82.3(18) 6 6
N9P C57P N9P 37.32(12) 6 .
C57P C57P N9P 45.0(16) 6 .
N9P C57P C09P 55(2) 6 6
C57P C57P C09P 119.8(6) 6 6
N9P C57P C09P 84.0(19) . 6
N9P C57P C56P 134.1(19) 6 .
C57P C57P C56P 87.8 6 .
N9P C57P C56P 118.2(8) . .
C09P C57P C56P 93.7(11) 6 .
N9P C57P C56P 122.3(15) 6 6
C57P C57P C56P 59.4(11) 6 6
N9P C57P C56P 94.0(19) . 6
C09P C57P C56P 107.0(12) 6 6
C56P C57P C56P 28.4(11) . 6
N9P C57P C46P 115(2) 6 6
C57P C57P C46P 90.3(6) 6 6
N9P C57P C46P 107.8(11) . 6
C09P C57P C46P 75.4(12) 6 6
C56P C57P C46P 19.8(8) . 6
C56P C57P C46P 36.1(4) 6 6
C46P C56P C56P 95.1(14) 6 6
C46P C56P C46P 55.7(9) 6 .
C56P C56P C46P 39.5(14) 6 .
C46P C56P C57P 116.8(16) 6 .
C56P C56P C57P 92.2 6 .
C46P C56P C57P 108.6(5) . .
C46P C56P C21P 42.1(17) 6 6
C56P C56P C21P 122.8(6) 6 6
C46P C56P C21P 88.6(15) . 6
C57P C56P C21P 83.1(10) . 6
C46P C56P C57P 115.9(5) 6 6
C56P C56P C57P 59.4(14) 6 6
C46P C56P C57P 81.8(13) . 6
C57P C56P C57P 32.8(14) . 6
C21P C56P C57P 100.9(8) 6 6
C56P C46P C46P 84.9(15) 6 6
C56P C46P C21P 111(2) 6 .
C46P C46P C21P 133.9 6 .
C56P C46P C56P 45(3) 6 .
C46P C46P C56P 39.5(14) 6 .
C21P C46P C56P 136.2(6) . .
C56P C46P C21P 95.0(9) 6 6
C46P C46P C21P 24.5 6 6
C21P C46P C21P 109.5 . 6
C56P C46P C21P 53.4(16) . 6
C56P C46P C67 147(2) 6 .
C46P C46P C67 75.4 6 .
C21P C46P C67 102.1 . .
C56P C46P C67 110.7(10) . .
C21P C46P C67 77.8 6 .
C56P C46P C57P 43.3(9) 6 6
C46P C46P C57P 89.7(7) 6 6
C21P C46P C57P 76.5(11) . 6
C56P C46P C57P 62.1(13) . 6
C21P C46P C57P 81.9(4) 6 6
C67 C46P C57P 157.97(17) . 6
N9P N9P C57P 97.7(19) 6 6
N9P N9P C09P 134.6 6 .
C57P N9P C09P 88(2) 6 .
N9P N9P C57P 44.9(18) 6 .
C57P N9P C57P 53(4) 6 .
C09P N9P C57P 123.0(8) . .
N9P N9P C09P 28.2 6 6
C57P N9P C09P 99.4(14) 6 6
C09P N9P C09P 106.4 . 6
C57P N9P C09P 54(2) . 6
N9P N9P Rh05 80.170(9) 6 .
C57P N9P Rh05 132.7(14) 6 .
C09P N9P Rh05 126.39(4) . .
C57P N9P Rh05 110.3(9) . .
C09P N9P Rh05 99.45(2) 6 .
C46P C21P C09P 113.6 . .
C46P C21P C56P 27.2(7) . 6
C09P C21P C56P 92.8(6) . 6
C46P C21P C46P 21.6 . 6
C09P C21P C46P 101.9 . 6
C56P C21P C46P 38.0(6) 6 6
N9P C09P C57P 36.5(3) . 6
N9P C09P C21P 120.2 . .
C57P C09P C21P 90.4(6) 6 .
N9P C09P N9P 17.1 . 6
C57P C09P N9P 42.27(14) 6 6
C21P C09P N9P 110.7 . 6
C13P C74P C42K 108.9(2) . .
C20A N11P C20A 118.8 . 6_556
C20A N11P Rh06 115.00(2) . .
C20A N11P Rh06 115.00(2) 6_556 .
C21A C59P C21A 120.8 6_556 .
C21A C59P C79M 119.2 6_556 .
C21A C59P C79M 119.2 . .
C47H C88T C42K 116.8(11) . .
C88T C47H N1P 114.1 . .
C88T C42K C74P 113.0(16) . .
C88T C42K C77H 130.8(19) . .
C74P C42K C77H 104.7(9) . .
C69P C77H C74S 100.6 . .
C69P C77H C42K 119.1(10) . .
C74S C77H C42K 105.7(9) . .
C69P C77H C73S 113.1 . .
C74S C77H C73S 122.6 . .
C42K C77H C73S 96.9(10) . .
C32B C1D C79M 73.2 6_556 .
C32B C1D C1D 122.3 6_556 6_556
C79M C1D C1D 53.4 . 6_556
C79M C21N C32B 58.0 . 6_556
C79M C21N C32B 58.0 . .
C32B C21N C32B 107.7 6_556 .
C21N C79M C1D 132.7 . .
C21N C79M C1D 132.7 . 6_556
C1D C79M C1D 73.2 . 6_556
C21N C79M C32B 85.0 . .
C1D C79M C32B 119.6 . .
C1D C79M C32B 50.4 6_556 .
C21N C79M C32B 85.0 . 6_556
C1D C79M C32B 50.4 . 6_556
C1D C79M C32B 119.6 6_556 6_556
C32B C79M C32B 143.3 . 6_556
C21N C79M C59P 107.2 . .
C1D C79M C59P 102.1 . .
C1D C79M C59P 102.1 6_556 .
C32B C79M C59P 108.4 . .
C32B C79M C59P 108.4 6_556 .
C1D C32B C79M 56.4 6_556 .
C1D C32B C21N 92.1 6_556 .
C79M C32B C21N 37.0 . .
C20A C21A C59P 121.4 . .
C21A C20A N11P 106.5 . .
C32A C67 C77 144(3) . .
C32A C67 C67L 83.3(7) . .
C77 C67 C67L 84.4(6) . .
C32A C67 C67L 83.3(7) . 6
C77 C67 C67L 84.4(6) . 6
C67L C67 C67L 140.0 . 6
C32A C67 C46P 83(2) . .
C77 C67 C46P 132.0(16) . .
C67L C67 C46P 93.2 . .
C67L C67 C46P 122.1 6 .
C32A C67 C46P 83(2) . 6
C77 C67 C46P 132.0(16) . 6
C67L C67 C46P 122.1 . 6
C67L C67 C46P 93.2 6 6
C46P C67 C46P 29.3 . 6
C11C C8D C02G 108.1 . .
C11C C8D C11B 103.2 . .
C02G C8D C11B 124.9 . .
C11C C8D C11A 110.1 . .
C02G C8D C11A 112.3 . .
C11B C8D C11A 97.3 . .

loop_
_geom_bond_atom_site_label_1
_geom_bond_atom_site_label_2
_geom_bond_distance
_geom_bond_site_symmetry_2
Rh01 O00E 1.996(13) .
Rh01 O00V 2.042(12) .
Rh01 O00N 2.078(13) .
Rh01 O00B 2.087(12) .
Rh01 O1W 2.355(16) .
Rh01 Rh04 2.401(2) .
Rh02 O00C 1.986(15) .
Rh02 O009 2.004(14) .
Rh02 O00P 2.033(11) .
Rh02 O00X 2.099(16) .
Rh02 N2P 2.1602(14) .
Rh02 Rh03 2.398(2) .
Rh03 O00D 1.980(14) .
Rh03 O00R 2.029(12) .
Rh03 O00A 2.052(11) .
Rh03 O00T 2.072(14) .
Rh03 O2W 2.333(13) .
Rh04 O00K 2.021(15) .
Rh04 O00H 2.027(15) .
Rh04 O00F 2.062(12) .
Rh04 O00S 2.092(16) .
Rh04 N1P 2.1509(14) .
Rh05 O00G 2.025(14) 6
Rh05 O00G 2.025(14) .
Rh05 O00L 2.071(13) 6
Rh05 O00L 2.071(13) .
Rh05 N9P 2.1832(19) .
Rh05 N9P 2.1832(19) 6
Rh05 Rh08 2.399(3) .
Rh06 O00Q 2.051(13) 6_556
Rh06 O00Q 2.051(13) .
Rh06 O00I 2.092(13) .
Rh06 O00I 2.092(13) 6_556
Rh06 N11P 2.238(2) .
Rh06 Rh07 2.394(3) .
Rh07 O010 2.021(14) 6_556
Rh07 O010 2.021(14) .
Rh07 O00J 2.038(13) .
Rh07 O00J 2.038(13) 6_556
Rh07 O013 2.309(16) .
Rh08 O00M 2.023(12) 6
Rh08 O00M 2.023(12) .
Rh08 O00O 2.039(12) .
Rh08 O00O 2.039(12) 6
Rh08 O3W 2.357(19) .
O009 C2L 1.30(2) .
O00A C101 1.22(2) .
O00B C015 1.24(2) .
O00C C101 1.34(2) .
O00D C2L 1.187(19) .
O00E C104 1.23(2) .
O00F C01O 1.27(2) .
O00G C01I 1.25(2) .
O00H C104 1.34(2) .
O00I C01F 1.255(14) .
O00J C107 1.165(18) .
O00K C015 1.29(2) .
O00L C1L 1.31(2) 8_755
O00M C1L 1.15(2) 3_755
O00N C014 1.22(2) .
O00O C01I 1.220(19) .
O00P C020 1.30(2) .
O00Q C107 1.25(2) .
O00R C020 1.30(2) .
O00S C014 1.32(2) .
O00T C01M 1.201(19) .
N2P C02R 1.3219 .
N2P C02H 1.40(3) .
O00V C01O 1.22(2) .
C2L C01Q 1.66(3) .
O00X C01M 1.24(2) .
C104 C01K 1.61(3) .
C101 C01V 1.45(3) .
O010 C01F 1.32(3) .
N1P C47H 1.3232 .
N1P C13P 1.3732 .
C103 C01F 1.304(18) .
C103 C01H 1.31(3) .
C103 C02A 1.58(3) .
C014 C102 1.46(3) .
C015 C01G 1.50(3) .
C106 C01S 1.31(2) .
C106 C01W 1.43(3) .
C106 C107 1.60(3) 8_656
C105 C01L 1.38(2) .
C105 C029 1.44(3) .
C105 C01O 1.50(3) 4_565
C100 C01R 1.35(2) 4_575
C100 C027 1.37(2) 4_575
C100 C020 1.48(2) .
C102 C01H 1.25(2) .
C102 C02J 1.50(3) .
C1L C01P 1.58(3) .
C01G C01Y 1.34(3) .
C01G C01L 1.44(3) .
C01I C01T 1.61(3) .
C01J C4P 1.35(2) .
C01J C01N 1.38(3) .
C01K C01S 1.33(3) .
C01K C025 1.41(3) .
C01M C01U 1.52(3) .
C01N C01P 1.47(3) .
C01P C028 1.35(3) .
C01Q C028 1.19(2) .
C01Q C4P 1.47(3) .
C01R C01V 1.45(3) .
C01T C02E 1.33(3) .
C01T C01X 1.36(3) .
C01U C01X 1.38(3) .
C01U C026 1.45(3) .
C01V C022 1.47(3) .
C01W C02C 1.48(3) .
C01Y C024 1.41(3) .
C022 C02F 1.36(3) .
C024 C029 1.42(3) .
C025 C02C 1.43(3) .
C026 C02W 1.52(3) .
C027 C02F 1.44(3) .
C02A C02X 1.46(3) .
C13P C74P 1.2163 .
C02E C02W 1.43(3) .
C02G C7P 1.2221 .
C02G C02U 1.234(16) .
C02G C8D 1.5710 .
C02H C02U 1.397(19) .
C02J C02X 1.38(3) .
C02R C7P 1.4308 .
C57P N9P 0.87(2) 6
C57P C57P 0.98(5) 6
C57P N9P 1.219(2) .
C57P C09P 1.46(4) 6
C57P C56P 1.5584 .
C57P C56P 1.81(2) 6
C57P C46P 2.026(18) 6
C56P C46P 0.77(3) 6
C56P C56P 0.86(4) 6
C56P C46P 1.206(14) .
C56P C21P 1.57(3) 6
C46P C46P 1.0000 6
C46P C21P 1.1271 .
C46P C21P 1.9584 6
C46P C67 1.9766 .
N9P N9P 0.7456 6
N9P C09P 1.1985 .
N9P C09P 1.8022 6
C21P C09P 1.4672 .
C74P C42K 1.35(3) .
N11P C20A 1.5545 .
N11P C20A 1.5546 6_556
C59P C21A 1.4194 6_556
C59P C21A 1.4195 .
C59P C79M 1.6453 .
C88T C47H 1.2256 .
C88T C42K 1.248(14) .
C74S C77H 1.4305 .
C73S C77H 1.8658 .
C42K C77H 1.694(9) .
C69P C77H 1.2886 .
C1D C32B 1.2179 6_556
C1D C79M 1.3166 .
C1D C1D 1.5708 6_556
C21N C79M 1.0742 .
C21N C32B 1.7787 6_556
C21N C32B 1.7788 .
C32A C67 1.39(5) .
C79M C32B 1.5138 .
C79M C32B 1.5138 6_556
C21A C20A 1.2989 .
C77 C67 1.73(5) .
C67 C67L 1.8355 .
C67 C67L 1.8357 6
C8D C11C 1.4156 .
C8D C11B 1.6133 .
C8D C11A 1.6778 .
